data_7219294
loop_
_publ_author_name
'chen, lizhuang'
'Huang, Deng-Deng'
'Pan, Qi-Jian'
'Ge, Jia-Zhen'

_publ_section_title
;
 Novel pure Pnma-P212121 ferroelastic phase transition of
 1,4-diisopropyl-1,4-diazonia-bicyclo[2.2.2]octane tetra-chlorobromo-M(II)
 (M=Mn and Co)
;
_journal_name_full 'RSC Adv.'
_journal_paper_doi 10.1039/C4RA12690D
_journal_year 2015
_chemical_formula_sum 'C12 H26 Br Cl3 Mn N2'
_chemical_formula_weight 439.55
_chemical_name_systematic
;
 ?
;
_space_group_IT_number 62
_symmetry_cell_setting orthorhombic
_symmetry_space_group_name_Hall '-P 2ac 2n'
_symmetry_space_group_name_H-M 'P n m a'
_atom_sites_solution_hydrogens geom
_atom_sites_solution_primary direct
_atom_sites_solution_secondary difmap
_audit_creation_method SHELXL-97
_audit_update_record
;
2014-09-26 deposited with the CCDC.
2015-01-13 downloaded from the CCDC.
;
_cell_angle_alpha 90.00
_cell_angle_beta 90.00
_cell_angle_gamma 90.00
_cell_formula_units_Z 4
_cell_length_a 13.778(3)
_cell_length_b 10.235(2)
_cell_length_c 13.238(3)
_cell_measurement_reflns_used 5020
_cell_measurement_temperature 293(2)
_cell_measurement_theta_max 26.23
_cell_measurement_theta_min 2.52
_cell_volume 1866.8(7)
_computing_structure_refinement 'SHELXL-97 (Sheldrick, 1997)'
_diffrn_ambient_temperature 293(2)
_diffrn_measured_fraction_theta_full 0.997
_diffrn_measured_fraction_theta_max 0.997
_diffrn_measurement_device_type 'CCD area detector'
_diffrn_measurement_method 'phi and omega scans'
_diffrn_radiation_monochromator graphite
_diffrn_radiation_source 'fine-focus sealed tube'
_diffrn_radiation_type MoK\a
_diffrn_radiation_wavelength 0.71073
_diffrn_reflns_av_R_equivalents 0.0220
_diffrn_reflns_av_sigmaI/netI 0.0142
_diffrn_reflns_limit_h_max 16
_diffrn_reflns_limit_h_min -15
_diffrn_reflns_limit_k_max 12
_diffrn_reflns_limit_k_min -12
_diffrn_reflns_limit_l_max 16
_diffrn_reflns_limit_l_min -16
_diffrn_reflns_number 13530
_diffrn_reflns_theta_full 25.68
_diffrn_reflns_theta_max 25.68
_diffrn_reflns_theta_min 2.13
_exptl_absorpt_coefficient_mu 3.267
_exptl_absorpt_correction_T_max 0.5611
_exptl_absorpt_correction_T_min 0.3548
_exptl_absorpt_correction_type multi-scan
_exptl_absorpt_process_details sadabs
_exptl_crystal_density_diffrn 1.564
_exptl_crystal_density_method 'not measured'
_exptl_crystal_F_000 892
_exptl_crystal_size_max 0.40
_exptl_crystal_size_mid 0.40
_exptl_crystal_size_min 0.20
_refine_diff_density_max 1.213
_refine_diff_density_min -1.073
_refine_diff_density_rms 0.147
_refine_ls_extinction_method none
_refine_ls_goodness_of_fit_ref 1.490
_refine_ls_hydrogen_treatment constr
_refine_ls_matrix_type full
_refine_ls_number_parameters 118
_refine_ls_number_reflns 1879
_refine_ls_number_restraints 12
_refine_ls_restrained_S_all 1.521
_refine_ls_R_factor_all 0.0642
_refine_ls_R_factor_gt 0.0510
_refine_ls_shift/su_max 0.001
_refine_ls_shift/su_mean 0.000
_refine_ls_structure_factor_coef Fsqd
_refine_ls_weighting_details 'calc w=1/[\s^2^(Fo^2^)+(0.1000P)^2^+0.0000P] where P=(Fo^2^+2Fc^2^)/3'
_refine_ls_weighting_scheme calc
_refine_ls_wR_factor_gt 0.1677
_refine_ls_wR_factor_ref 0.1835
_reflns_number_gt 1554
_reflns_number_total 1879
_reflns_threshold_expression >2sigma(I)
_cod_data_source_file c4ra12690d2.cif
_cod_data_source_block w290
_cod_depositor_comments
;
The following automatic conversions were performed:

'_symmetry_cell_setting' value 'Orthorhombic' changed to
'orthorhombic' according to
/usr/data/users/saulius/crontab/automatic-downloads/rss-feeds/RSC/lib/dictionaries/cif_core.dic
dictionary named 'cif_core.dic' version 2.4.2 from 2011-04-26.

Automatic conversion script
Id: cif_fix_values 2935 2014-11-11 08:27:57Z andrius 
;
_cod_original_cell_volume 1866.7(7)
_cod_original_sg_symbol_H-M 'Pnma '
_cod_database_code 7219294

loop_
_symmetry_equiv_pos_as_xyz
'x, y, z'
'-x+1/2, -y, z+1/2'
'x+1/2, -y+1/2, -z+1/2'
'-x, y+1/2, -z'
'-x, -y, -z'
'x-1/2, y, -z-1/2'
'-x-1/2, y-1/2, z-1/2'
'x, -y-1/2, z'

loop_
_atom_site_label
_atom_site_type_symbol
_atom_site_fract_x
_atom_site_fract_y
_atom_site_fract_z
_atom_site_U_iso_or_equiv
_atom_site_adp_type
_atom_site_occupancy
_atom_site_symmetry_multiplicity
_atom_site_calc_flag
_atom_site_refinement_flags
_atom_site_disorder_assembly
_atom_site_disorder_group
Mn1 Mn 0.24474(6) 0.7500 0.60550(6) 0.0452(3) Uani 1 2 d S . .
Cl2 Cl 0.31089(8) 0.93383(8) 0.68993(7) 0.0562(4) Uani 1 1 d . A .
Br1 Br 0.2729(2) 0.7500 0.42265(18) 0.1120(11) Uani 0.75 2 d SP A 1
Br3 Br 0.0690(8) 0.7500 0.6394(5) 0.068(2) Uani 0.25 2 d SP A 1
Cl1 Cl 0.2549(8) 0.7500 0.4200(13) 0.061(3) Uani 0.25 2 d SPU A 2
Cl3 Cl 0.0771(8) 0.7500 0.6300(6) 0.114(4) Uani 0.75 2 d SP A 2
C1 C 0.4306(4) 0.1294(7) 0.4229(5) 0.112(2) Uani 1 1 d . . .
H1A H 0.4592 0.1319 0.4890 0.168 Uiso 1 1 calc R . .
H1B H 0.4810 0.1250 0.3729 0.168 Uiso 1 1 calc R . .
H1C H 0.3897 0.0539 0.4173 0.168 Uiso 1 1 calc R . .
C2 C 0.3715(6) 0.2500 0.4067(5) 0.076(2) Uani 1 2 d S . .
H2 H 0.3504 0.2500 0.3360 0.091 Uiso 1 2 calc SR . .
C3 C 0.3022(4) 0.2500 0.5825(4) 0.0462(12) Uani 1 2 d S . .
H3A H 0.3406 0.3266 0.5987 0.055 Uiso 0.50 1 calc PR . .
H3B H 0.3406 0.1734 0.5987 0.055 Uiso 0.50 1 calc PR . .
C4 C 0.2112(4) 0.2500 0.6459(4) 0.0486(13) Uani 1 2 d S . .
H4A H 0.2105 0.1733 0.6890 0.058 Uiso 0.50 1 calc PR . .
H4B H 0.2105 0.3267 0.6890 0.058 Uiso 0.50 1 calc PR . .
C5 C 0.2192(4) 0.1332(7) 0.4540(5) 0.096(2) Uani 1 1 d U . .
H5A H 0.2029 0.1296 0.3827 0.115 Uiso 1 1 calc R . .
H5B H 0.2566 0.0556 0.4701 0.115 Uiso 1 1 calc R . .
C6 C 0.1285(3) 0.1320(3) 0.5137(3) 0.0512(9) Uani 1 1 d . . .
H6A H 0.1262 0.0536 0.5549 0.061 Uiso 1 1 calc R . .
H6B H 0.0731 0.1310 0.4685 0.061 Uiso 1 1 calc R . .
C7 C 0.0256(4) 0.2500 0.6414(5) 0.0607(16) Uani 1 2 d S . .
H7 H -0.0278 0.2500 0.5925 0.073 Uiso 1 2 calc SR . .
C8 C 0.0161(4) 0.3697(5) 0.7043(5) 0.097(2) Uani 1 1 d . . .
H8A H -0.0478 0.3732 0.7331 0.146 Uiso 1 1 calc R . .
H8B H 0.0265 0.4455 0.6630 0.146 Uiso 1 1 calc R . .
H8C H 0.0635 0.3678 0.7574 0.146 Uiso 1 1 calc R . .
N1 N 0.2796(3) 0.2500 0.4729(3) 0.0492(11) Uani 1 2 d S . .
N2 N 0.1235(3) 0.2500 0.5803(3) 0.0437(10) Uani 1 2 d S . .

loop_
_atom_site_aniso_label
_atom_site_aniso_U_11
_atom_site_aniso_U_22
_atom_site_aniso_U_33
_atom_site_aniso_U_23
_atom_site_aniso_U_13
_atom_site_aniso_U_12
Mn1 0.0595(6) 0.0408(5) 0.0354(5) 0.000 -0.0042(3) 0.000
Cl2 0.0859(8) 0.0351(5) 0.0476(6) 0.0006(3) -0.0128(5) -0.0155(5)
Br1 0.171(3) 0.1333(17) 0.0314(9) 0.000 0.0172(11) 0.000
Br3 0.040(3) 0.126(5) 0.037(2) 0.000 -0.0119(18) 0.000
Cl1 0.031(3) 0.099(7) 0.053(6) 0.000 -0.008(3) 0.000
Cl3 0.051(4) 0.178(8) 0.111(6) 0.000 -0.024(4) 0.000
C1 0.074(4) 0.140(6) 0.122(5) -0.023(4) 0.044(3) 0.015(4)
C2 0.065(4) 0.111(6) 0.052(4) 0.000 0.022(3) 0.000
C3 0.046(3) 0.059(3) 0.034(3) 0.000 -0.006(2) 0.000
C4 0.047(3) 0.071(4) 0.028(2) 0.000 -0.002(2) 0.000
C5 0.080(3) 0.123(5) 0.085(4) -0.069(4) 0.016(3) -0.029(3)
C6 0.058(2) 0.043(2) 0.053(2) -0.0070(16) -0.0040(18) -0.0028(17)
C7 0.043(3) 0.067(4) 0.072(4) 0.000 0.014(3) 0.000
C8 0.086(4) 0.083(4) 0.123(5) -0.011(3) 0.055(3) 0.014(3)
N1 0.051(2) 0.071(3) 0.026(2) 0.000 0.0022(18) 0.000
N2 0.042(2) 0.046(2) 0.043(2) 0.000 -0.0010(18) 0.000

loop_
_atom_type_symbol
_atom_type_description
_atom_type_scat_dispersion_real
_atom_type_scat_dispersion_imag
_atom_type_scat_source
C C 0.0033 0.0016 'International Tables Vol C Tables 4.2.6.8 and 6.1.1.4'
H H 0.0000 0.0000 'International Tables Vol C Tables 4.2.6.8 and 6.1.1.4'
N N 0.0061 0.0033 'International Tables Vol C Tables 4.2.6.8 and 6.1.1.4'
Cl Cl 0.1484 0.1585 'International Tables Vol C Tables 4.2.6.8 and 6.1.1.4'
Mn Mn 0.3368 0.7283 'International Tables Vol C Tables 4.2.6.8 and 6.1.1.4'
Br Br -0.2901 2.4595 'International Tables Vol C Tables 4.2.6.8 and 6.1.1.4'

loop_
_geom_angle_atom_site_label_1
_geom_angle_atom_site_label_2
_geom_angle_atom_site_label_3
_geom_angle
_geom_angle_site_symmetry_1
_geom_angle_site_symmetry_3
Cl3 Mn1 Cl2 108.37(11) . 8_575
Cl3 Mn1 Cl2 108.37(11) . .
Cl2 Mn1 Cl2 105.05(6) 8_575 .
Cl3 Mn1 Br1 107.1(2) . .
Cl2 Mn1 Br1 113.87(5) 8_575 .
Cl2 Mn1 Br1 113.87(5) . .
Cl3 Mn1 Cl1 101.3(3) . .
Cl2 Mn1 Cl1 116.67(12) 8_575 .
Cl2 Mn1 Cl1 116.67(12) . .
Br1 Mn1 Cl1 5.8(3) . .
Cl3 Mn1 Br3 2.5(3) . .
Cl2 Mn1 Br3 106.99(10) 8_575 .
Cl2 Mn1 Br3 106.99(10) . .
Br1 Mn1 Br3 109.60(18) . .
Cl1 Mn1 Br3 103.8(3) . .
C2 C1 H1A 109.5 . .
C2 C1 H1B 109.5 . .
H1A C1 H1B 109.5 . .
C2 C1 H1C 109.5 . .
H1A C1 H1C 109.5 . .
H1B C1 H1C 109.5 . .
C1 C2 C1 111.4(7) 8_565 .
C1 C2 N1 111.5(4) 8_565 .
C1 C2 N1 111.5(4) . .
C1 C2 H2 107.4 8_565 .
C1 C2 H2 107.4 . .
N1 C2 H2 107.4 . .
N1 C3 C4 111.7(4) . .
N1 C3 H3A 109.3 . .
C4 C3 H3A 109.3 . .
N1 C3 H3B 109.3 . .
C4 C3 H3B 109.3 . .
H3A C3 H3B 107.9 . .
N2 C4 C3 110.5(4) . .
N2 C4 H4A 109.6 . .
C3 C4 H4A 109.6 . .
N2 C4 H4B 109.6 . .
C3 C4 H4B 109.6 . .
H4A C4 H4B 108.1 . .
C6 C5 N1 113.1(4) . .
C6 C5 H5A 109.0 . .
N1 C5 H5A 109.0 . .
C6 C5 H5B 109.0 . .
N1 C5 H5B 109.0 . .
H5A C5 H5B 107.8 . .
C5 C6 N2 110.4(4) . .
C5 C6 H6A 109.6 . .
N2 C6 H6A 109.6 . .
C5 C6 H6B 109.6 . .
N2 C6 H6B 109.6 . .
H6A C6 H6B 108.1 . .
C8 C7 C8 111.0(6) 8_565 .
C8 C7 N2 111.3(3) 8_565 .
C8 C7 N2 111.3(3) . .
C8 C7 H7 107.7 8_565 .
C8 C7 H7 107.7 . .
N2 C7 H7 107.7 . .
C7 C8 H8A 109.5 . .
C7 C8 H8B 109.5 . .
H8A C8 H8B 109.5 . .
C7 C8 H8C 109.5 . .
H8A C8 H8C 109.5 . .
H8B C8 H8C 109.5 . .
C5 N1 C5 107.9(6) . 8_565
C5 N1 C3 106.5(4) . .
C5 N1 C3 106.5(4) 8_565 .
C5 N1 C2 111.5(3) . .
C5 N1 C2 111.5(3) 8_565 .
C3 N1 C2 112.6(5) . .
C4 N2 C6 107.8(3) . .
C4 N2 C6 107.8(3) . 8_565
C6 N2 C6 107.6(4) . 8_565
C4 N2 C7 113.3(4) . .
C6 N2 C7 110.1(3) . .
C6 N2 C7 110.1(3) 8_565 .

loop_
_geom_bond_atom_site_label_1
_geom_bond_atom_site_label_2
_geom_bond_distance
_geom_bond_site_symmetry_2
Mn1 Cl3 2.332(12) .
Mn1 Cl2 2.3706(10) 8_575
Mn1 Cl2 2.3706(10) .
Mn1 Br1 2.452(3) .
Mn1 Cl1 2.459(18) .
Mn1 Br3 2.462(12) .
C1 C2 1.494(8) .
C1 H1A 0.9600 .
C1 H1B 0.9600 .
C1 H1C 0.9600 .
C2 C1 1.494(8) 8_565
C2 N1 1.539(8) .
C2 H2 0.9800 .
C3 N1 1.485(6) .
C3 C4 1.509(8) .
C3 H3A 0.9700 .
C3 H3B 0.9700 .
C4 N2 1.488(7) .
C4 H4A 0.9700 .
C4 H4B 0.9700 .
C5 C6 1.478(6) .
C5 N1 1.479(6) .
C5 H5A 0.9700 .
C5 H5B 0.9700 .
C6 N2 1.497(4) .
C6 H6A 0.9700 .
C6 H6B 0.9700 .
C7 C8 1.487(6) 8_565
C7 C8 1.487(6) .
C7 N2 1.573(7) .
C7 H7 0.9800 .
C8 H8A 0.9600 .
C8 H8B 0.9600 .
C8 H8C 0.9600 .
N1 C5 1.479(6) 8_565
N2 C6 1.497(4) 8_565

loop_
_geom_torsion_atom_site_label_1
_geom_torsion_atom_site_label_2
_geom_torsion_atom_site_label_3
_geom_torsion_atom_site_label_4
_geom_torsion
_geom_torsion_site_symmetry_1
_geom_torsion_site_symmetry_4
N1 C3 C4 N2 0.0 . .
N1 C5 C6 N2 -1.4(7) . .
C6 C5 N1 C5 -55.2(8) . 8_565
C6 C5 N1 C3 58.8(6) . .
C6 C5 N1 C2 -178.0(5) . .
C4 C3 N1 C5 -57.5(3) . .
C4 C3 N1 C5 57.5(3) . 8_565
C4 C3 N1 C2 180.0 . .
C1 C2 N1 C5 177.8(5) 8_565 .
C1 C2 N1 C5 -57.1(7) . .
C1 C2 N1 C5 57.1(7) 8_565 8_565
C1 C2 N1 C5 -177.8(5) . 8_565
C1 C2 N1 C3 -62.6(5) 8_565 .
C1 C2 N1 C3 62.6(5) . .
C3 C4 N2 C6 58.0(3) . .
C3 C4 N2 C6 -58.0(3) . 8_565
C3 C4 N2 C7 180.0 . .
C5 C6 N2 C4 -57.5(5) . .
C5 C6 N2 C6 58.6(6) . 8_565
C5 C6 N2 C7 178.5(5) . .
C8 C7 N2 C4 -62.2(5) 8_565 .
C8 C7 N2 C4 62.2(5) . .
C8 C7 N2 C6 58.6(6) 8_565 .
C8 C7 N2 C6 -177.0(4) . .
C8 C7 N2 C6 177.0(4) 8_565 8_565
C8 C7 N2 C6 -58.6(6) . 8_565
